data_4116818
loop_
_publ_author_name
'Anton W. Bosman'
'Monique J. Bruining'
'Huub Kooijman'
'Anthony L. Spek'
'Ren\'e A. J. Janssen'
'E. W. Meijer'

_publ_contact_author_address
;
    Bijvoet Center for Biomolecular Research
    Department of Crystal and Structural Chemistry
    Utrecht University
    Padualaan 8
    3584 CH Utrecht
    The Netherlands
;
_publ_contact_author_email spea@chem.uu.nl
_publ_contact_author_fax '+31 30 2533940'
_publ_contact_author_name '   Dr. A.L. Spek'
_publ_contact_author_phone '+31 30 2532538'
_publ_section_title
;
 Concerning the Localization of End Groups in Dendrimers
;
_journal_name_full 'Journal of the American Chemical Society'
_journal_page_first 8547
_journal_page_last 8548
_journal_paper_doi 10.1021/ja981626g
_journal_volume 120
_journal_year 1998
_chemical_compound_source 'see text'
_chemical_formula_moiety 'C44 H84 N10 O12, 2(C H2 Cl2)'
_chemical_formula_sum 'C46 H88 Cl4 N10 O12'
_chemical_formula_weight 1115.06
_chemical_name_systematic
;
 ?
;
_space_group_IT_number 41
_symmetry_cell_setting orthorhombic
_symmetry_space_group_name_Hall 'A 2 -2ab'
_symmetry_space_group_name_H-M 'A b a 2'
_cell_angle_alpha 90
_cell_angle_beta 90
_cell_angle_gamma 90
_cell_formula_units_Z 4
_cell_length_a 22.942(4)
_cell_length_b 24.674(11)
_cell_length_c 10.775(4)
_cell_measurement_temperature 150
_cell_volume 6099(4)
_computing_cell_refinement 'SET4 (de Boer & Duisenberg, 1984)'
_computing_data_collection 'Locally modified CAD4-Version 5 Software'
_computing_data_reduction 'HELENA (Spek, 1997)'
_computing_publication_material 'PLATON (Spek, 1990)'
_computing_structure_refinement 'SHELXL-97 (Sheldrick, 1997)'
_diffrn_ambient_temperature 150
_diffrn_radiation_type 'Mo K\a'
_diffrn_radiation_wavelength 0.71073
_diffrn_reflns_av_R_equivalents 0.1250
_diffrn_reflns_av_sigmaI/netI 0.0829
_diffrn_reflns_limit_h_max 28
_diffrn_reflns_limit_h_min -29
_diffrn_reflns_limit_k_max 30
_diffrn_reflns_limit_k_min -30
_diffrn_reflns_limit_l_max 13
_diffrn_reflns_limit_l_min 0
_diffrn_reflns_number 13074
_diffrn_reflns_reduction_process
;
 ?
;
_diffrn_reflns_theta_max 27.50
_diffrn_reflns_theta_min 1.65
_exptl_absorpt_coefficient_mu 0.25
_exptl_crystal_colour colourless
_exptl_crystal_density_diffrn 1.214
_exptl_crystal_density_method 'Not Measured'
_exptl_crystal_F_000 2392
_refine_diff_density_max 0.468
_refine_diff_density_min -0.502
_refine_diff_density_rms 0.069
_refine_ls_abs_structure_details 'Flack H.D. (1983), Acta Cryst. A39, 876-881'
_refine_ls_abs_structure_Flack -0.02(11)
_refine_ls_extinction_method none
_refine_ls_goodness_of_fit_ref 1.046
_refine_ls_hydrogen_treatment 'H-atom refinement: see text '
_refine_ls_matrix_type full
_refine_ls_number_parameters 331
_refine_ls_number_reflns 3413
_refine_ls_number_restraints 1
_refine_ls_restrained_S_all 1.046
_refine_ls_R_factor_all 0.0681
_refine_ls_R_factor_gt 0.0546
_refine_ls_shift/su_max 0.000
_refine_ls_shift/su_mean 0.000
_refine_ls_structure_factor_coef Fsqd
_refine_ls_weighting_details w=1/[\
_refine_ls_weighting_scheme calc
_refine_ls_wR_factor_gt 0.1294
_refine_ls_wR_factor_ref 0.1384
_reflns_number_gt 2856
_reflns_number_total 3413
_reflns_threshold_expression >2sigma(i)
_cod_data_source_file ja981626g.cif
_cod_data_source_block s1683d
_cod_depositor_comments
;
The following automatic conversions were performed:

'_refine_ls_weighting_scheme' value 'calc w=1/[\' was changed to
'calc'. New tag '_refine_ls_weighting_details' was created. The value
of the new tag was set to 'w=1/[\'.

Automatic conversion script
Id: cif_fix_values 3143 2015-03-26 13:38:13Z robertas 
;
_cod_original_sg_symbol_Hall 'A 2 -2ac'
_cod_database_code 4116818

loop_
_symmetry_equiv_pos_as_xyz
x,y,z
-x,-y,z
1/2-x,y,1/2+z
1/2+x,-y,1/2+z
x,1/2+y,1/2+z
-x,1/2-y,1/2+z
1/2-x,1/2+y,z
1/2+x,1/2-y,z

loop_
_atom_site_aniso_label
_atom_site_aniso_U_11
_atom_site_aniso_U_22
_atom_site_aniso_U_33
_atom_site_aniso_U_23
_atom_site_aniso_U_13
_atom_site_aniso_U_12
O101 0.0367(14) 0.0149(11) 0.0257(14) -0.0029(11) 0.0043(12) 0.0012(10)
O102 0.0371(16) 0.059(2) 0.0347(18) -0.0124(16) -0.0115(14) 0.0068(14)
O103 0.0261(13) 0.0364(15) 0.0245(14) -0.0048(12) 0.0003(11) 0.0040(11)
O104 0.0425(16) 0.0233(12) 0.0276(14) -0.0077(12) -0.0011(12) 0.0093(11)
O105 0.0326(14) 0.0161(11) 0.0325(15) 0.0029(12) -0.0028(12) 0.0021(10)
O106 0.0264(13) 0.0215(13) 0.0523(19) -0.0047(14) -0.0066(13) 0.0073(10)
N101 0.0299(15) 0.0181(14) 0.0202(16) 0.0017(13) -0.0010(13) 0.0004(12)
N102 0.0362(17) 0.0154(13) 0.0179(15) 0.0004(13) 0.0050(13) 0.0045(12)
N103 0.0280(15) 0.0261(15) 0.0186(16) 0.0006(13) -0.0012(12) 0.0004(12)
N104 0.0314(16) 0.0189(14) 0.0220(15) -0.0053(13) -0.0017(13) 0.0059(12)
N105 0.0289(15) 0.0161(12) 0.0248(16) -0.0004(13) -0.0017(13) 0.0028(11)
C101 0.044(2) 0.0183(16) 0.0170(17) 0.0017(15) -0.0011(17) 0.0015(15)
C102 0.040(2) 0.0221(17) 0.0205(19) 0.0036(16) -0.0048(16) 0.0013(15)
C103 0.0332(19) 0.0217(17) 0.0226(19) 0.0009(16) -0.0055(16) -0.0051(14)
C104 0.049(2) 0.0173(17) 0.0232(19) -0.0016(16) 0.0016(17) -0.0008(16)
C105 0.037(2) 0.0147(15) 0.0227(19) -0.0015(15) 0.0077(15) 0.0012(14)
C106 0.0271(18) 0.0174(16) 0.0229(19) -0.0016(15) -0.0014(15) 0.0022(13)
C107 0.040(2) 0.0159(15) 0.0243(19) -0.0006(16) 0.0038(16) 0.0050(14)
C108 0.0311(19) 0.0284(18) 0.0208(18) 0.0004(16) 0.0023(16) -0.0018(15)
C109 0.0240(19) 0.039(2) 0.035(2) 0.001(2) 0.0082(16) 0.0018(16)
C110 0.039(3) 0.048(3) 0.067(3) 0.003(3) 0.013(2) -0.009(2)
C111 0.046(3) 0.060(3) 0.033(2) -0.005(2) 0.014(2) 0.011(2)
C112 0.037(2) 0.045(2) 0.045(3) 0.008(2) 0.004(2) 0.0112(19)
C113 0.0280(18) 0.0242(17) 0.0249(19) 0.0003(16) -0.0042(16) 0.0051(14)
C114 0.0268(19) 0.0289(18) 0.028(2) 0.0008(17) 0.0019(16) 0.0021(14)
C115 0.0314(19) 0.0207(16) 0.0253(19) -0.0003(15) -0.0048(15) -0.0002(14)
C116 0.0199(16) 0.0174(16) 0.0281(19) -0.0034(15) -0.0010(14) -0.0021(13)
C117 0.0252(17) 0.0203(16) 0.0235(18) -0.0029(15) -0.0003(15) 0.0035(13)
C118 0.0305(18) 0.0208(16) 0.0133(16) 0.0016(14) -0.0011(14) 0.0081(13)
C119 0.029(2) 0.032(2) 0.076(4) -0.009(2) -0.011(2) 0.0054(17)
C120 0.037(3) 0.047(3) 0.116(6) -0.018(3) -0.020(3) 0.019(2)
C121 0.062(4) 0.093(5) 0.078(5) -0.032(4) -0.038(3) 0.032(3)
C122 0.033(3) 0.064(4) 0.175(9) 0.022(5) 0.004(4) -0.003(2)
Cl21 0.0627(8) 0.0442(6) 0.0590(8) 0.0147(7) -0.0028(7) 0.0109(5)
Cl22 0.0656(9) 0.0401(7) 0.174(2) 0.0005(11) -0.0398(12) 0.0045(6)
C201 0.042(2) 0.041(3) 0.054(3) 0.013(2) -0.004(2) 0.008(2)

loop_
_atom_site_label
_atom_site_thermal_displace_type
_atom_site_fract_x
_atom_site_fract_y
_atom_site_fract_z
_atom_site_occupancy
_atom_site_U_iso_or_equiv
O101 Uani 0.02283(11) 0.26683(10) 1.2060(2) 1.000 0.0258(8)
O102 Uani 0.16192(14) 0.21151(14) 0.9726(3) 1.000 0.0436(10)
O103 Uani 0.13418(11) 0.18081(11) 0.7820(3) 1.000 0.0290(8)
O104 Uani 0.01035(13) 0.10818(11) 0.9253(3) 1.000 0.0311(8)
O105 Uani -0.08681(11) 0.04158(9) 0.6751(3) 1.000 0.0271(8)
O106 Uani -0.12451(11) 0.12690(10) 0.6672(3) 1.000 0.0334(9)
N101 Uani 0.08851(13) 0.05735(12) 1.2701(3) 1.000 0.0227(9)
N102 Uani 0.02989(13) 0.18428(11) 1.1174(3) 1.000 0.0232(9)
N103 Uani 0.07181(14) 0.22799(12) 0.8968(3) 1.000 0.0242(9)
N104 Uani 0.06237(13) 0.03358(12) 0.8784(3) 1.000 0.0241(9)
N105 Uani -0.02991(13) 0.11659(12) 0.6818(3) 1.000 0.0233(8)
C101 Uani 0.03038(17) -0.01232(14) 1.3826(4) 1.000 0.0264(10)
C102 Uani 0.07825(18) 0.03008(15) 1.3895(4) 1.000 0.0275(11)
C103 Uani 0.10678(16) 0.11414(14) 1.2879(4) 1.000 0.0258(11)
C104 Uani 0.05589(19) 0.15005(15) 1.3256(4) 1.000 0.0298(11)
C105 Uani 0.00950(17) 0.15491(14) 1.2268(4) 1.000 0.0248(10)
C106 Uani 0.03513(16) 0.23772(14) 1.1158(4) 1.000 0.0225(10)
C107 Uani 0.05597(18) 0.26381(14) 0.9975(4) 1.000 0.0267(10)
C108 Uani 0.12665(17) 0.20719(16) 0.8903(4) 1.000 0.0268(11)
C109 Uani 0.19212(17) 0.16000(18) 0.7481(4) 1.000 0.0327(11)
C110 Uani 0.2364(2) 0.2059(2) 0.7449(6) 1.000 0.0513(17)
C111 Uani 0.1822(2) 0.1379(2) 0.6184(5) 1.000 0.0463(16)
C112 Uani 0.20967(19) 0.1142(2) 0.8347(5) 1.000 0.0423(14)
C113 Uani 0.13185(16) 0.02699(15) 1.1991(4) 1.000 0.0257(10)
C114 Uani 0.12878(16) 0.03825(16) 1.0605(4) 1.000 0.0279(11)
C115 Uani 0.07166(16) 0.01829(15) 1.0063(4) 1.000 0.0258(10)
C116 Uani 0.03092(14) 0.07707(13) 0.8486(4) 1.000 0.0218(10)
C117 Uani 0.02294(15) 0.08713(14) 0.7096(3) 1.000 0.0230(10)
C118 Uani -0.08072(15) 0.09018(14) 0.6753(3) 1.000 0.0215(10)
C119 Uani -0.18316(19) 0.11210(18) 0.6251(6) 1.000 0.0457(16)
C120 Uani -0.2162(2) 0.1642(2) 0.6467(8) 1.000 0.067(2)
C121 Uani -0.1790(3) 0.1000(3) 0.4899(7) 1.000 0.078(3)
C122 Uani -0.2087(2) 0.0663(3) 0.6977(11) 1.000 0.091(3)
Cl21 Uani 0.11088(6) 0.26903(5) 0.54971(14) 1.000 0.0553(4)
Cl22 Uani 0.13744(8) 0.38180(6) 0.5076(3) 1.000 0.0932(8)
C201 Uani 0.1056(2) 0.32354(19) 0.4477(6) 1.000 0.0457(16)
H101 Uiso 0.03410 -0.03710 1.45440 1.000 0.0320
H102 Uiso 0.03560 -0.03400 1.30610 1.000 0.0320
H103 Uiso 0.06760 0.05750 1.45240 1.000 0.0330
H104 Uiso 0.11480 0.01250 1.41690 1.000 0.0330
H105 Uiso 0.12390 0.12800 1.20980 1.000 0.0310
H106 Uiso 0.13720 0.11570 1.35290 1.000 0.0310
H107 Uiso 0.03800 0.13510 1.40190 1.000 0.0360
H108 Uiso 0.07080 0.18670 1.34530 1.000 0.0360
H109 Uiso -0.00320 0.11820 1.20160 1.000 0.0300
H110 Uiso -0.02470 0.17390 1.26190 1.000 0.0300
H111 Uiso 0.03900 0.16580 1.05020 1.000 0.0280
H112 Uiso 0.02490 0.28840 0.96740 1.000 0.0320
H113 Uiso 0.09030 0.28650 1.01750 1.000 0.0320
H114 Uiso 0.04590 0.21960 0.83970 1.000 0.0290
H115 Uiso 0.24470 0.21790 0.82980 1.000 0.0770
H116 Uiso 0.22050 0.23620 0.69700 1.000 0.0770
H117 Uiso 0.27240 0.19310 0.70590 1.000 0.0770
H118 Uiso 0.16840 0.16710 0.56410 1.000 0.0690
H119 Uiso 0.15300 0.10900 0.62140 1.000 0.0690
H120 Uiso 0.21890 0.12330 0.58580 1.000 0.0690
H121 Uiso 0.21200 0.12800 0.91990 1.000 0.0640
H122 Uiso 0.24780 0.10000 0.80960 1.000 0.0640
H123 Uiso 0.18050 0.08520 0.83050 1.000 0.0640
H124 Uiso 0.12590 -0.01220 1.21340 1.000 0.0310
H125 Uiso 0.17120 0.03650 1.22960 1.000 0.0310
H126 Uiso 0.13250 0.07770 1.04580 1.000 0.0330
H127 Uiso 0.16160 0.01990 1.01830 1.000 0.0330
H128 Uiso 0.07050 -0.02170 1.01250 1.000 0.0310
H129 Uiso 0.03920 0.03280 1.05700 1.000 0.0310
H130 Uiso 0.07780 0.01380 0.81900 1.000 0.0290
H131 Uiso 0.05680 0.10790 0.67800 1.000 0.0280
H132 Uiso 0.02210 0.05190 0.66580 1.000 0.0280
H133 Uiso -0.02870 0.15180 0.66920 1.000 0.0280
H134 Uiso -0.22170 0.16970 0.73610 1.000 0.1000
H135 Uiso -0.25430 0.16210 0.60600 1.000 0.1000
H136 Uiso -0.19410 0.19470 0.61220 1.000 0.1000
H137 Uiso -0.17000 0.13330 0.44450 1.000 0.1170
H138 Uiso -0.21630 0.08530 0.46060 1.000 0.1170
H139 Uiso -0.14810 0.07330 0.47580 1.000 0.1170
H140 Uiso -0.18920 0.03240 0.67450 1.000 0.1360
H141 Uiso -0.25040 0.06350 0.67960 1.000 0.1360
H142 Uiso -0.20310 0.07300 0.78650 1.000 0.1360
H201 Uiso 0.12490 0.31400 0.36850 1.000 0.0550
H202 Uiso 0.06400 0.33080 0.42980 1.000 0.0550

loop_
_atom_type_symbol
_atom_type_description
_atom_type_scat_dispersion_real
_atom_type_scat_dispersion_imag
_atom_type_scat_source
O O 0.0106 0.0060 'International Tables Vol C Tables 4.2.6.8 and 6.1.1.4'
N N 0.0061 0.0033 'International Tables Vol C Tables 4.2.6.8 and 6.1.1.4'
Cl Cl 0.1484 0.1585 'International Tables Vol C Tables 4.2.6.8 and 6.1.1.4'
H H 0.0000 0.0000 'International Tables Vol C Tables 4.2.6.8 and 6.1.1.4'
C C 0.0033 0.0016 'International Tables Vol C Tables 4.2.6.8 and 6.1.1.4'

loop_
_geom_angle_atom_site_label_1
_geom_angle_atom_site_label_2
_geom_angle_atom_site_label_3
_geom_angle
_geom_angle_site_symmetry_1
_geom_angle_publ_flag
C108 O103 C109 120.0(3) . yes
C118 O106 C119 122.2(3) . yes
C102 N101 C103 111.5(3) . yes
C102 N101 C113 109.4(3) . yes
C103 N101 C113 111.2(3) . yes
C105 N102 C106 122.3(3) . yes
C107 N103 C108 120.1(3) . yes
C115 N104 C116 121.3(3) . yes
C117 N105 C118 119.8(3) . yes
C105 N102 H111 118.85 . no
C106 N102 H111 118.90 . no
C107 N103 H114 119.91 . no
C108 N103 H114 119.99 . no
C116 N104 H130 119.32 . no
C115 N104 H130 119.34 . no
C117 N105 H133 120.15 . no
C118 N105 H133 120.04 . no
C101 C101 C102 112.8(3) 2_555 no
N101 C102 C101 112.8(3) . yes
N101 C103 C104 111.7(3) . yes
C103 C104 C105 113.5(3) . no
N102 C105 C104 112.5(3) . yes
O101 C106 N102 123.1(4) . yes
O101 C106 C107 119.2(3) . yes
N102 C106 C107 117.7(3) . yes
N103 C107 C106 117.0(3) . yes
O103 C108 N103 110.2(3) . yes
O102 C108 O103 126.4(4) . yes
O102 C108 N103 123.3(4) . yes
O103 C109 C111 102.6(3) . yes
O103 C109 C112 110.3(3) . yes
C110 C109 C111 110.3(4) . no
C110 C109 C112 113.0(4) . no
C111 C109 C112 109.8(4) . no
O103 C109 C110 110.4(3) . yes
N101 C113 C114 112.9(3) . yes
C113 C114 C115 111.0(3) . no
N104 C115 C114 114.2(3) . yes
O104 C116 N104 123.5(4) . yes
O104 C116 C117 120.9(3) . yes
N104 C116 C117 115.6(3) . yes
N105 C117 C116 112.7(3) . yes
O105 C118 O106 125.3(3) . yes
O106 C118 N105 108.9(3) . yes
O105 C118 N105 125.8(3) . yes
O106 C119 C121 107.1(4) . yes
O106 C119 C122 112.7(5) . yes
O106 C119 C120 101.6(4) . yes
C120 C119 C122 111.5(5) . no
C121 C119 C122 112.7(6) . no
C120 C119 C121 110.7(6) . no
C102 C101 H101 108.96 . no
C102 C101 H102 109.00 . no
H101 C101 H102 107.86 . no
C101 C101 H101 109.03 2_555 no
C101 C101 H102 109.08 2_555 no
N101 C102 H103 109.04 . no
N101 C102 H104 109.03 . no
C101 C102 H103 109.05 . no
C101 C102 H104 109.00 . no
H103 C102 H104 107.76 . no
N101 C103 H105 109.30 . no
N101 C103 H106 109.23 . no
C104 C103 H105 109.30 . no
C104 C103 H106 109.25 . no
H105 C103 H106 107.97 . no
C103 C104 H107 108.84 . no
C103 C104 H108 108.92 . no
C105 C104 H107 108.83 . no
C105 C104 H108 108.79 . no
H107 C104 H108 107.79 . no
N102 C105 H109 109.09 . no
N102 C105 H110 109.12 . no
C104 C105 H109 109.17 . no
C104 C105 H110 109.10 . no
H109 C105 H110 107.76 . no
N103 C107 H112 108.03 . no
N103 C107 H113 108.00 . no
C106 C107 H112 108.09 . no
C106 C107 H113 108.06 . no
H112 C107 H113 107.30 . no
C109 C110 H115 109.47 . no
C109 C110 H116 109.36 . no
C109 C110 H117 109.44 . no
H115 C110 H116 109.50 . no
H115 C110 H117 109.52 . no
H116 C110 H117 109.54 . no
C109 C111 H118 109.51 . no
C109 C111 H119 109.51 . no
C109 C111 H120 109.46 . no
H118 C111 H119 109.51 . no
H118 C111 H120 109.47 . no
H119 C111 H120 109.37 . no
C109 C112 H121 109.33 . no
C109 C112 H122 109.44 . no
C109 C112 H123 109.47 . no
H121 C112 H122 109.49 . no
H121 C112 H123 109.50 . no
H122 C112 H123 109.60 . no
N101 C113 H124 109.02 . no
N101 C113 H125 109.00 . no
C114 C113 H124 108.99 . no
C114 C113 H125 108.98 . no
H124 C113 H125 107.84 . no
C113 C114 H126 109.44 . no
C113 C114 H127 109.42 . no
C115 C114 H126 109.40 . no
C115 C114 H127 109.39 . no
H126 C114 H127 108.11 . no
N104 C115 H128 108.72 . no
N104 C115 H129 108.71 . no
C114 C115 H128 108.73 . no
C114 C115 H129 108.65 . no
H128 C115 H129 107.64 . no
N105 C117 H131 109.05 . no
N105 C117 H132 109.07 . no
C116 C117 H131 109.06 . no
C116 C117 H132 109.08 . no
H131 C117 H132 107.80 . no
C119 C120 H134 109.49 . no
C119 C120 H135 109.51 . no
C119 C120 H136 109.59 . no
H134 C120 H135 109.41 . no
H134 C120 H136 109.43 . no
H135 C120 H136 109.41 . no
C119 C121 H137 109.52 . no
C119 C121 H138 109.43 . no
C119 C121 H139 109.43 . no
H137 C121 H138 109.48 . no
H137 C121 H139 109.54 . no
H138 C121 H139 109.42 . no
C119 C122 H140 109.43 . no
C119 C122 H141 109.41 . no
C119 C122 H142 109.41 . no
H140 C122 H141 109.56 . no
H140 C122 H142 109.45 . no
H141 C122 H142 109.56 . no
Cl21 C201 Cl22 112.1(4) . yes
Cl21 C201 H201 109.23 . no
Cl21 C201 H202 109.26 . no
Cl22 C201 H201 109.21 . no
Cl22 C201 H202 109.15 . no
H201 C201 H202 107.84 . no

loop_
_geom_bond_atom_site_label_1
_geom_bond_atom_site_label_2
_geom_bond_distance
_geom_bond_site_symmetry_2
_geom_bond_publ_flag
Cl21 C201 1.741(6) . yes
Cl22 C201 1.737(5) . yes
O101 C106 1.241(5) . yes
O102 C108 1.205(5) . yes
O103 C108 1.347(5) . yes
O103 C109 1.471(5) . yes
O104 C116 1.223(5) . yes
O105 C118 1.207(4) . yes
O106 C119 1.466(5) . yes
O106 C118 1.356(4) . yes
N101 C102 1.471(5) . yes
N101 C103 1.475(5) . yes
N101 C113 1.461(5) . yes
N102 C105 1.461(5) . yes
N102 C106 1.324(4) . yes
N103 C107 1.446(5) . yes
N103 C108 1.361(5) . yes
N104 C115 1.445(5) . yes
N104 C116 1.332(4) . yes
N105 C118 1.337(5) . yes
N105 C117 1.445(5) . yes
N102 H111 0.8808 . no
N103 H114 0.8802 . no
N104 H130 0.8793 . no
N105 H133 0.8798 . no
C101 C102 1.519(5) . no
C101 C101 1.521(5) 2_555 no
C103 C104 1.521(6) . no
C104 C105 1.510(6) . no
C106 C107 1.506(6) . no
C109 C111 1.517(7) . no
C109 C110 1.522(6) . no
C109 C112 1.520(7) . no
C113 C114 1.521(6) . no
C114 C115 1.517(5) . no
C116 C117 1.529(5) . no
C119 C122 1.494(10) . no
C119 C121 1.490(10) . no
C119 C120 1.510(7) . no
C101 H102 0.9899 . no
C101 H101 0.9898 . no
C102 H104 0.9892 . no
C102 H103 0.9883 . no
C103 H105 0.9896 . no
C103 H106 0.9895 . no
C104 H107 0.9902 . no
C104 H108 0.9899 . no
C105 H109 0.9895 . no
C105 H110 0.9890 . no
C107 H113 0.9900 . no
C107 H112 0.9907 . no
C110 H115 0.9802 . no
C110 H116 0.9790 . no
C110 H117 0.9790 . no
C111 H118 0.9806 . no
C111 H120 0.9809 . no
C111 H119 0.9789 . no
C112 H122 0.9804 . no
C112 H121 0.9806 . no
C112 H123 0.9808 . no
C113 H125 0.9890 . no
C113 H124 0.9886 . no
C114 H127 0.9893 . no
C114 H126 0.9899 . no
C115 H129 0.9905 . no
C115 H128 0.9893 . no
C117 H131 0.9910 . no
C117 H132 0.9893 . no
C120 H135 0.9793 . no
C120 H134 0.9809 . no
C120 H136 0.9806 . no
C121 H138 0.9816 . no
C121 H139 0.9796 . no
C121 H137 0.9783 . no
C122 H142 0.9795 . no
C122 H140 0.9810 . no
C122 H141 0.9788 . no
C201 H201 0.9898 . no
C201 H202 0.9900 . no

loop_
_geom_contact_atom_site_label_1
_geom_contact_atom_site_label_2
_geom_contact_distance
_geom_contact_site_symmetry_2
_geom_contact_publ_flag
Cl21 C106 3.429(4) 6_554 no
Cl21 O103 3.360(4) . no
Cl21 H116 3.0821 . no
Cl21 H108 3.1342 1_554 no
Cl21 H118 2.8444 . no
Cl22 H142 3.0313 6_554 no
Cl22 H135 2.9097 8_555 no
Cl22 H128 2.8338 5_554 no
O101 C104 3.246(5) . no
O101 N103 2.993(4) 6_555 no
O101 N105 2.893(4) 6_555 no
O102 C110 2.993(7) . no
O102 C106 3.356(5) . no
O102 C112 3.029(6) . no
O103 Cl21 3.360(4) . no
O104 N105 2.789(5) . no
O104 C201 3.158(6) 6_555 no
O104 N102 2.830(4) . no
O105 N104 2.924(4) 2_555 no
O105 C122 2.872(6) . no
O105 C121 3.245(8) . no
O105 C116 3.400(5) . no
O106 C201 3.289(7) 6_555 no
O101 H133 2.0509 6_555 no
O101 H108 2.7153 . no
O101 H110 2.6095 . no
O101 H114 2.1619 6_555 no
O102 H136 2.8571 6_555 no
O102 H113 2.5214 . no
O102 H121 2.4266 . no
O102 H115 2.4493 . no
O103 H131 2.7647 . no
O104 H129 2.4313 . no
O104 H202 2.2757 6_555 no
O104 H111 2.0651 . no
O105 H132 2.7448 2_555 no
O105 H139 2.6835 . no
O105 H140 2.3599 . no
O105 H132 2.5136 . no
O105 H101 2.6701 2_554 no
O105 H130 2.0770 2_555 no
O106 H201 2.6136 6_555 no
O106 H113 2.7899 6_554 no
N102 N103 2.782(5) . no
N102 C108 3.352(5) . no
N102 O104 2.830(4) . no
N103 N102 2.782(5) . no
N103 O101 2.993(4) 6_554 no
N104 O105 2.924(4) 2_555 no
N105 O104 2.789(5) . no
N105 O101 2.893(4) 6_554 no
N101 H102 2.9308 2_555 no
N101 H109 2.6881 . no
N101 H129 2.6304 . no
N102 H105 2.7516 . no
N103 H111 2.3777 . no
C104 O101 3.246(5) . no
C106 Cl21 3.429(4) 6_555 no
C106 O102 3.356(5) . no
C108 N102 3.352(5) . no
C110 C120 3.546(8) 8_555 no
C110 O102 2.993(7) . no
C112 C114 3.588(7) . no
C112 O102 3.029(6) . no
C114 C112 3.588(7) . no
C115 C115 3.410(5) 2_555 no
C116 O105 3.400(5) . no
C120 C110 3.546(8) 8_455 no
C121 O105 3.245(8) . no
C122 O105 2.872(6) . no
C201 O104 3.158(6) 6_554 no
C201 O106 3.289(7) 6_554 no
C101 H124 2.8506 . no
C102 H107 2.7541 . no
C103 H126 2.8216 . no
C104 H103 2.6746 . no
C104 H112 2.8419 6_555 no
C105 H112 3.0496 6_555 no
C106 H133 2.7899 6_555 no
C106 H108 2.8930 . no
C107 H133 2.8548 6_555 no
C107 H110 3.0531 6_554 no
C108 H121 2.7846 . no
C108 H116 3.0800 . no
C108 H115 2.7982 . no
C108 H111 2.8381 . no
C111 H106 3.0903 1_554 no
C111 H131 3.0392 . no
C112 H126 3.0198 . no
C113 H102 2.9103 . no
C114 H123 2.9819 . no
C114 H105 2.7394 . no
C115 H129 2.8907 2_555 no
C116 H111 3.0897 . no
C117 H103 3.0438 1_554 no
C118 H140 2.8682 . no
C118 H139 2.6803 . no
C118 H130 2.9974 2_555 no
C118 H101 2.9197 2_554 no
C118 H142 3.0819 . no
C120 H116 2.9055 8_455 no
H101 H103 2.3870 2_555 no
H101 O105 2.6701 2_556 no
H101 C118 2.9197 2_556 no
H102 H109 2.4772 2_555 no
H102 N101 2.9308 2_555 no
H102 H124 2.3619 . no
H102 C113 2.9103 . no
H103 H106 2.4003 . no
H103 H107 2.1032 . no
H103 H101 2.3870 2_555 no
H103 C104 2.6746 . no
H103 H132 2.5290 1_556 no
H103 C117 3.0438 1_556 no
H104 H124 2.2900 . no
H104 H139 2.3384 2_556 no
H104 H125 2.4694 . no
H105 C114 2.7394 . no
H105 N102 2.7516 . no
H105 H125 2.5140 . no
H105 H126 2.1684 . no
H106 C111 3.0903 1_556 no
H106 H125 2.4884 . no
H106 H103 2.4003 . no
H107 H112 2.4786 6_555 no
H107 H103 2.1032 . no
H107 C102 2.7541 . no
H108 Cl21 3.1342 1_556 no
H108 O101 2.7153 . no
H108 C106 2.8930 . no
H109 H102 2.4772 2_555 no
H109 N101 2.6881 . no
H110 O101 2.6095 . no
H110 C107 3.0531 6_555 no
H110 H112 2.4017 6_555 no
H111 O104 2.0651 . no
H111 N103 2.3777 . no
H111 C116 3.0897 . no
H111 C108 2.8381 . no
H112 H107 2.4786 6_554 no
H112 H110 2.4017 6_554 no
H112 C105 3.0496 6_554 no
H112 C104 2.8419 6_554 no
H113 O102 2.5214 . no
H113 O106 2.7899 6_555 no
H114 O101 2.1619 6_554 no
H115 H121 2.5349 . no
H115 O102 2.4493 . no
H115 C108 2.7982 . no
H116 Cl21 3.0821 . no
H116 C120 2.9055 8_555 no
H116 C108 3.0800 . no
H116 H118 2.5271 . no
H117 H120 2.4794 . no
H118 H116 2.5271 . no
H118 Cl21 2.8444 . no
H119 H131 2.2899 . no
H119 H123 2.4123 . no
H120 H117 2.4794 . no
H120 H122 2.5662 . no
H120 H121 2.3921 3_554 no
H121 O102 2.4266 . no
H121 C108 2.7846 . no
H121 H115 2.5349 . no
H121 H126 2.5898 . no
H121 H120 2.3921 3_555 no
H122 H120 2.5662 . no
H122 H125 2.5790 3_554 no
H123 H126 2.5746 . no
H123 H119 2.4123 . no
H123 C114 2.9819 . no
H124 H104 2.2900 . no
H124 H128 2.5212 . no
H124 H102 2.3619 . no
H124 C101 2.8506 . no
H125 H104 2.4694 . no
H125 H105 2.5140 . no
H125 H106 2.4884 . no
H125 H122 2.5790 3_555 no
H126 C112 3.0198 . no
H126 H105 2.1684 . no
H126 H123 2.5746 . no
H126 H121 2.5898 . no
H126 C103 2.8216 . no
H128 H124 2.5212 . no
H128 Cl22 2.8338 5_545 no
H128 H129 2.5766 2_555 no
H129 C115 2.8907 2_555 no
H129 N101 2.6304 . no
H129 O104 2.4313 . no
H129 H128 2.5766 2_555 no
H129 H129 2.4197 2_555 no
H130 H132 2.2895 . no
H130 C118 2.9974 2_555 no
H130 O105 2.0770 2_555 no
H131 O103 2.7647 . no
H131 C111 3.0392 . no
H131 H119 2.2899 . no
H132 O105 2.5136 . no
H132 H103 2.5290 1_554 no
H132 O105 2.7448 2_555 no
H132 H130 2.2895 . no
H133 C107 2.8548 6_554 no
H133 O101 2.0509 6_554 no
H133 C106 2.7899 6_554 no
H134 H142 2.4839 . no
H135 H141 2.5604 . no
H135 Cl22 2.9097 8_455 no
H136 H137 2.4220 . no
H136 O102 2.8571 6_554 no
H137 H136 2.4220 . no
H138 H141 2.5436 . no
H139 O105 2.6835 . no
H139 H104 2.3384 2_554 no
H139 C118 2.6803 . no
H139 H140 2.5478 . no
H140 H139 2.5478 . no
H140 O105 2.3599 . no
H140 C118 2.8682 . no
H141 H138 2.5436 . no
H141 H135 2.5604 . no
H142 C118 3.0819 . no
H142 H134 2.4839 . no
H142 Cl22 3.0313 6_555 no
H201 O106 2.6136 6_554 no
H202 O104 2.2757 6_554 no

loop_
_geom_hbond_atom_site_label_D
_geom_hbond_atom_site_label_H
_geom_hbond_atom_site_label_A
_geom_hbond_distance_DH
_geom_hbond_distance_HA
_geom_hbond_distance_DA
_geom_hbond_angle_DHA
_geom_hbond_site_symmetry_A
_geom_hbond_publ_flag
N102 H111 O104 0.881(3) 2.065(3) 2.830(4) 144.7(2) . yes
N102 H111 N103 0.881(3) 2.378(3) 2.782(5) 108.2(2) . yes
N103 H114 O101 0.880(3) 2.162(3) 2.993(4) 157.2(2) 6_554 yes
N104 H130 O105 0.879(3) 2.077(3) 2.924(4) 161.6(2) 2_555 yes
N105 H133 O101 0.880(3) 2.051(3) 2.893(4) 159.9(2) 6_554 yes
C110 H115 O102 0.980(6) 2.449(3) 2.993(7) 114.6(3) . yes
C112 H121 O102 0.981(5) 2.427(4) 3.029(6) 119.2(3) . yes
C122 H140 O105 0.981(7) 2.360(3) 2.872(6) 111.8(3) . yes
C201 H202 O104 0.990(5) 2.276(3) 3.158(6) 147.8(3) 6_554 yes

loop_
_geom_torsion_atom_site_label_1
_geom_torsion_atom_site_label_2
_geom_torsion_atom_site_label_3
_geom_torsion_atom_site_label_4
_geom_torsion
_geom_torsion_site_symmetry_1
_geom_torsion_site_symmetry_3
_geom_torsion_site_symmetry_4
_geom_torsion_publ_flag
C102 N101 C103 H106 46.11 . . . no
C113 N101 C103 H105 41.63 . . . no
C113 N101 C103 H106 -76.29 . . . no
C102 N101 C113 H124 36.78 . . . no
C102 N101 C113 H125 -80.69 . . . no
C103 N101 C113 H124 160.38 . . . no
C103 N101 C113 H125 42.90 . . . no
C102 N101 C103 H105 164.03 . . . no
C103 N101 C102 H104 -91.14 . . . no
C113 N101 C102 H103 149.70 . . . no
C103 N101 C102 H103 26.28 . . . no
C113 N101 C102 H104 32.29 . . . no
C106 N102 C105 H110 44.53 . . . no
H111 N102 C105 C104 103.33 . . . no
C106 N102 C105 H109 162.03 . . . no
H111 N102 C105 H109 -17.96 . . . no
H111 N102 C105 H110 -135.45 . . . no
H111 N102 C106 O101 179.44 . . . no
H111 N102 C106 C107 0.62 . . . no
H114 N103 C107 H112 -28.40 . . . no
H114 N103 C107 H113 -144.16 . . . no
H114 N103 C107 C106 93.75 . . . no
C108 N103 C107 H112 151.69 . . . no
C108 N103 C107 H113 35.94 . . . no
H114 N103 C108 O102 -170.59 . . . no
H114 N103 C108 O103 7.93 . . . no
H130 N104 C115 H129 -154.88 . . . no
C116 N104 C115 H128 142.07 . . . no
C116 N104 C115 H129 25.16 . . . no
H130 N104 C115 C114 83.63 . . . no
H130 N104 C115 H128 -37.97 . . . no
H130 N104 C116 O104 -176.34 . . . no
H130 N104 C116 C117 2.16 . . . no
H133 N105 C118 O105 169.99 . . . no
H133 N105 C117 H131 -23.00 . . . no
H133 N105 C117 H132 -140.50 . . . no
C118 N105 C117 H131 157.02 . . . no
C118 N105 C117 H132 39.52 . . . no
H133 N105 C117 C116 98.23 . . . no
H133 N105 C118 O106 -9.18 . . . no
H101 C101 C102 N101 161.46 . . . no
H101 C101 C102 H103 -77.21 . . . no
H101 C101 C102 H104 40.19 . . . no
H102 C101 C102 N101 44.00 . . . no
H102 C101 C102 H103 165.33 . . . no
H102 C101 C102 H104 -77.27 . . . no
C101 C101 C102 H103 44.01 2_555 . . no
C101 C101 C102 H104 161.41 2_555 . . no
C102 C101 C101 H101 -52.73 . 2_555 2_555 no
C102 C101 C101 H102 64.82 . 2_555 2_555 no
H101 C101 C101 C102 -52.73 . 2_555 2_555 no
H101 C101 C101 H101 68.46 . 2_555 2_555 no
H101 C101 C101 H102 -174.00 . 2_555 2_555 no
H102 C101 C101 C102 64.82 . 2_555 2_555 no
H102 C101 C101 H101 -174.00 . 2_555 2_555 no
H102 C101 C101 H102 -56.45 . 2_555 2_555 no
N101 C103 C104 H107 56.66 . . . no
N101 C103 C104 H108 173.94 . . . no
H105 C103 C104 C105 56.39 . . . no
H105 C103 C104 H107 177.75 . . . no
H105 C103 C104 H108 -64.98 . . . no
H106 C103 C104 C105 174.33 . . . no
H106 C103 C104 H107 -64.31 . . . no
H106 C103 C104 H108 52.96 . . . no
C103 C104 C105 H109 53.80 . . . no
C103 C104 C105 H110 171.32 . . . no
H107 C104 C105 N102 171.20 . . . no
H107 C104 C105 H109 -67.56 . . . no
H107 C104 C105 H110 49.96 . . . no
H108 C104 C105 N102 54.00 . . . no
H108 C104 C105 H109 175.24 . . . no
H108 C104 C105 H110 -67.24 . . . no
O101 C106 C107 H112 -60.15 . . . no
O101 C106 C107 H113 55.67 . . . no
N102 C106 C107 H112 118.72 . . . no
N102 C106 C107 H113 -125.46 . . . no
O103 C109 C110 H115 71.66 . . . no
O103 C109 C110 H116 -48.30 . . . no
O103 C109 C110 H117 -168.30 . . . no
C111 C109 C110 H115 -175.61 . . . no
C111 C109 C110 H116 64.43 . . . no
C111 C109 C110 H117 -55.57 . . . no
C112 C109 C110 H115 -52.37 . . . no
C112 C109 C110 H116 -172.33 . . . no
C112 C109 C110 H117 67.68 . . . no
O103 C109 C111 H118 59.05 . . . no
O103 C109 C111 H119 -61.04 . . . no
O103 C109 C111 H120 179.06 . . . no
C110 C109 C111 H118 -58.61 . . . no
C110 C109 C111 H119 -178.70 . . . no
C110 C109 C111 H120 61.40 . . . no
C112 C109 C111 H118 176.29 . . . no
C112 C109 C111 H119 56.20 . . . no
C112 C109 C111 H120 -63.70 . . . no
O103 C109 C112 H121 -61.74 . . . no
O103 C109 C112 H122 178.34 . . . no
O103 C109 C112 H123 58.21 . . . no
C110 C109 C112 H121 62.37 . . . no
C110 C109 C112 H122 -57.55 . . . no
C110 C109 C112 H123 -177.68 . . . no
C111 C109 C112 H121 -174.09 . . . no
C111 C109 C112 H122 65.99 . . . no
C111 C109 C112 H123 -54.14 . . . no
N101 C113 C114 H126 55.57 . . . no
N101 C113 C114 H127 173.87 . . . no
H124 C113 C114 C115 56.00 . . . no
H124 C113 C114 H126 176.86 . . . no
H124 C113 C114 H127 -64.84 . . . no
H125 C113 C114 C115 173.45 . . . no
H125 C113 C114 H126 -65.69 . . . no
H125 C113 C114 H127 52.60 . . . no
C113 C114 C115 H128 -65.79 . . . no
C113 C114 C115 H129 51.09 . . . no
H126 C114 C115 N104 51.73 . . . no
H126 C114 C115 H128 173.32 . . . no
H126 C114 C115 H129 -69.80 . . . no
H127 C114 C115 N104 -66.52 . . . no
H127 C114 C115 H128 55.07 . . . no
H127 C114 C115 H129 171.95 . . . no
O104 C116 C117 H131 92.99 . . . no
O104 C116 C117 H132 -149.50 . . . no
N104 C116 C117 H131 -85.55 . . . no
N104 C116 C117 H132 31.96 . . . no
O106 C119 C120 H134 -71.88 . . . no
O106 C119 C120 H135 168.17 . . . no
O106 C119 C120 H136 48.15 . . . no
C121 C119 C120 H134 174.68 . . . no
C121 C119 C120 H135 54.73 . . . no
C121 C119 C120 H136 -65.29 . . . no
C122 C119 C120 H134 48.42 . . . no
C122 C119 C120 H135 -71.53 . . . no
C122 C119 C120 H136 168.45 . . . no
O106 C119 C121 H137 -67.40 . . . no
O106 C119 C121 H138 172.58 . . . no
O106 C119 C121 H139 52.70 . . . no
C120 C119 C121 H137 42.52 . . . no
C120 C119 C121 H138 -77.50 . . . no
C120 C119 C121 H139 162.61 . . . no
C122 C119 C121 H137 168.11 . . . no
C122 C119 C121 H138 48.10 . . . no
C122 C119 C121 H139 -71.79 . . . no
O106 C119 C122 H140 -72.90 . . . no
O106 C119 C122 H141 167.06 . . . no
O106 C119 C122 H142 47.02 . . . no
C120 C119 C122 H140 173.59 . . . no
C120 C119 C122 H141 53.54 . . . no
C120 C119 C122 H142 -66.49 . . . no
C121 C119 C122 H140 48.43 . . . no
C121 C119 C122 H141 -71.62 . . . no
C121 C119 C122 H142 168.35 . . . no
